data_4029905
loop_
_publ_author_name
'Wang, Xiang'
'Wang, Shun-Yi'
'Ji, Shun-Jun'

_publ_section_title
;
 Chemoselective Synthesis of Polycyclic Spiroindolines and Polysubstituted
 Pyrroles via the Domino Reaction of 2-Isocyanoethylindoles.
;
_journal_issue 18
_journal_name_full 'The Journal of organic chemistry'
_journal_page_first 8577
_journal_page_last 8583
_journal_paper_doi 10.1021/jo501143m
_journal_volume 79
_journal_year 2014
_chemical_formula_moiety 'C22 H18 N4 O4, C7 H8'
_chemical_formula_sum 'C29 H26 N4 O4'
_chemical_formula_weight 494.54
_chemical_name_systematic
; 
 ? 
;
_space_group_IT_number 2
_symmetry_cell_setting triclinic
_symmetry_space_group_name_Hall '-P 1'
_symmetry_space_group_name_H-M 'P -1'
_atom_sites_solution_hydrogens geom
_atom_sites_solution_primary direct
_atom_sites_solution_secondary difmap
_audit_creation_method SHELXL-97
_cell_angle_alpha 92.870(5)
_cell_angle_beta 116.657(7)
_cell_angle_gamma 94.955(6)
_cell_formula_units_Z 2
_cell_length_a 10.7167(7)
_cell_length_b 11.3600(7)
_cell_length_c 11.7847(8)
_cell_measurement_reflns_used 2602
_cell_measurement_temperature 298(2)
_cell_measurement_theta_max 27.9750
_cell_measurement_theta_min 3.4690
_cell_volume 1271.03(17)
_computing_cell_refinement
;
CrysAlisPro, Agilent Technologies,
Version 1.171.36.32 (release 02-08-2013 CrysAlis171 .NET)
(compiled Aug  2 2013,16:46:58)
;
_computing_data_collection
;
CrysAlisPro, Agilent Technologies,
Version 1.171.36.32 (release 02-08-2013 CrysAlis171 .NET)
(compiled Aug  2 2013,16:46:58)
;
_computing_data_reduction
;
CrysAlisPro, Agilent Technologies,
Version 1.171.36.32 (release 02-08-2013 CrysAlis171 .NET)
(compiled Aug  2 2013,16:46:58)
;
_computing_molecular_graphics 'SHELXL-97 (Sheldrick, 1997)'
_computing_publication_material 'SHELXL-97 (Sheldrick, 1997)'
_computing_structure_refinement 'SHELXL-97 (Sheldrick, 1997)'
_computing_structure_solution 'SHELXS-97 (Sheldrick, 1990)'
_diffrn_ambient_temperature 298(2)
_diffrn_measured_fraction_theta_full 0.998
_diffrn_measured_fraction_theta_max 0.864
_diffrn_measurement_device_type 'Xcalibur, Atlas, Gemini'
_diffrn_measurement_method '\w scans'
_diffrn_radiation_monochromator graphite
_diffrn_radiation_source 'fine-focus sealed tube'
_diffrn_radiation_type MoK\a
_diffrn_radiation_wavelength 0.71073
_diffrn_reflns_av_R_equivalents 0.0316
_diffrn_reflns_av_sigmaI/netI 0.0585
_diffrn_reflns_limit_h_max 11
_diffrn_reflns_limit_h_min -14
_diffrn_reflns_limit_k_max 15
_diffrn_reflns_limit_k_min -16
_diffrn_reflns_limit_l_max 15
_diffrn_reflns_limit_l_min -12
_diffrn_reflns_number 12725
_diffrn_reflns_theta_full 26.00
_diffrn_reflns_theta_max 30.35
_diffrn_reflns_theta_min 2.97
_exptl_absorpt_coefficient_mu 0.088
_exptl_absorpt_correction_T_max 1.00000
_exptl_absorpt_correction_T_min 0.89476
_exptl_absorpt_correction_type multi-scan
_exptl_absorpt_process_details
;
CrysAlisPro, Agilent Technologies,
Version 1.171.36.32 (release 02-08-2013 CrysAlis171 .NET)
(compiled Aug  2 2013,16:46:58)
Empirical absorption correction using spherical harmonics,
 implemented in SCALE3 ABSPACK scaling algorithm.
;
_exptl_crystal_colour 'clear light yellow'
_exptl_crystal_density_diffrn 1.292
_exptl_crystal_density_method 'not measured'
_exptl_crystal_description prism
_exptl_crystal_F_000 520
_exptl_crystal_size_max 0.60
_exptl_crystal_size_mid 0.30
_exptl_crystal_size_min 0.25
_refine_diff_density_max 0.739
_refine_diff_density_min -0.524
_refine_diff_density_rms 0.065
_refine_ls_extinction_method none
_refine_ls_goodness_of_fit_ref 1.028
_refine_ls_hydrogen_treatment constr
_refine_ls_matrix_type full
_refine_ls_number_parameters 298
_refine_ls_number_reflns 6616
_refine_ls_number_restraints 0
_refine_ls_restrained_S_all 1.028
_refine_ls_R_factor_all 0.1278
_refine_ls_R_factor_gt 0.0828
_refine_ls_shift/su_max 0.065
_refine_ls_shift/su_mean 0.002
_refine_ls_structure_factor_coef Fsqd
_refine_ls_weighting_details 'calc w=1/[\s^2^(Fo^2^)+(0.1310P)^2^+0.5682P] where P=(Fo^2^+2Fc^2^)/3'
_refine_ls_weighting_scheme calc
_refine_ls_wR_factor_gt 0.2248
_refine_ls_wR_factor_ref 0.2654
_reflns_number_gt 4006
_reflns_number_total 6616
_reflns_threshold_expression >2sigma(I)
_cod_data_source_file jo501143m_si_002.cif
_cod_data_source_block a
_cod_depositor_comments 'Adding full bibliography for 4029905.cif.'
_cod_original_cell_volume 1271.04(15)
_cod_database_code 4029905

loop_
_symmetry_equiv_pos_as_xyz
'x, y, z'
'-x, -y, -z'

loop_
_atom_site_label
_atom_site_type_symbol
_atom_site_fract_x
_atom_site_fract_y
_atom_site_fract_z
_atom_site_U_iso_or_equiv
_atom_site_adp_type
_atom_site_occupancy
_atom_site_symmetry_multiplicity
_atom_site_calc_flag
_atom_site_refinement_flags
O1 O 1.77997(11) 1.17684(9) 1.38682(10) 0.0507(3) Uani 1 1 d .
O2 O 1.80424(10) 1.37315(9) 1.43130(9) 0.0385(3) Uani 1 1 d .
O3 O 2.56288(13) 1.28537(17) 1.48931(15) 0.1035(5) Uani 1 1 d .
O4 O 2.43327(12) 1.41209(13) 1.37960(11) 0.0644(4) Uani 1 1 d .
N1 N 1.80367(12) 1.24928(12) 1.74688(12) 0.0500(3) Uani 1 1 d .
H1 H 1.7246 1.2765 1.7261 0.060 Uiso 1 1 calc R
N2 N 2.11153(13) 0.99848(11) 1.72473(12) 0.0458(3) Uani 1 1 d .
H2 H 2.1815 0.9817 1.7124 0.055 Uiso 1 1 calc R
N3 N 2.01993(13) 1.47216(11) 1.72392(12) 0.0465(4) Uani 1 1 d .
N4 N 2.45514(13) 1.33344(14) 1.45021(13) 0.0539(4) Uani 1 1 d .
C1 C 1.91771(15) 1.26103(13) 1.86861(13) 0.0450(4) Uani 1 1 d .
C2 C 1.94389(19) 1.33776(15) 1.97533(15) 0.0652(5) Uani 1 1 d .
H2A H 1.8810 1.3905 1.9722 0.078 Uiso 1 1 calc R
C3 C 2.0664(2) 1.33253(16) 2.08552(16) 0.0708(6) Uani 1 1 d .
H3 H 2.0853 1.3823 2.1579 0.085 Uiso 1 1 calc R
C4 C 2.1611(2) 1.25636(16) 2.09169(16) 0.0658(6) Uani 1 1 d .
H4 H 2.2440 1.2565 2.1667 0.079 Uiso 1 1 calc R
C5 C 2.13341(18) 1.17858(14) 1.98558(14) 0.0488(5) Uani 1 1 d .
H5 H 2.1969 1.1262 1.9892 0.059 Uiso 1 1 calc R
C6 C 2.01088(15) 1.18047(12) 1.87560(12) 0.0390(3) Uani 1 1 d .
C7 C 1.95011(14) 1.10598(12) 1.74721(12) 0.0356(3) Uani 1 1 d .
C8 C 1.90913(17) 0.97460(13) 1.75541(15) 0.0483(4) Uani 1 1 d .
H8A H 1.8826 0.9657 1.8234 0.058 Uiso 1 1 calc R
H8B H 1.8324 0.9384 1.6754 0.058 Uiso 1 1 calc R
C9 C 2.04501(18) 0.92136(13) 1.78407(15) 0.0518(5) Uani 1 1 d .
H9A H 2.1043 0.9239 1.8753 0.062 Uiso 1 1 calc R
H9B H 2.0254 0.8398 1.7464 0.062 Uiso 1 1 calc R
C10 C 2.05069(13) 1.09769(12) 1.69212(12) 0.0334(3) Uani 1 1 d .
C11 C 2.05057(13) 1.18774(11) 1.61996(12) 0.0313(3) Uani 1 1 d .
C12 C 1.92871(12) 1.25920(11) 1.60186(12) 0.0311(3) Uani 1 1 d .
C13 C 1.84267(14) 1.18290(13) 1.66181(13) 0.0386(4) Uani 1 1 d .
H13 H 1.7605 1.1336 1.5946 0.046 Uiso 1 1 calc R
C14 C 1.97978(13) 1.37954(12) 1.66995(12) 0.0345(3) Uani 1 1 d .
C15 C 1.82972(12) 1.26489(12) 1.46118(12) 0.0328(3) Uani 1 1 d .
C16 C 1.70657(17) 1.38605(16) 1.29947(15) 0.0505(5) Uani 1 1 d .
H16A H 1.6161 1.3445 1.2790 0.076 Uiso 1 1 calc R
H16B H 1.7411 1.3535 1.2438 0.076 Uiso 1 1 calc R
H16C H 1.6982 1.4687 1.2887 0.076 Uiso 1 1 calc R
C17 C 2.14986(12) 1.22125(12) 1.57134(12) 0.0313(3) Uani 1 1 d .
C18 C 2.13818(13) 1.31992(13) 1.50140(13) 0.0364(3) Uani 1 1 d .
H18 H 2.0618 1.3623 1.4816 0.044 Uiso 1 1 calc R
C19 C 2.23686(14) 1.35545(13) 1.46143(13) 0.0381(4) Uani 1 1 d .
H19 H 2.2270 1.4208 1.4149 0.046 Uiso 1 1 calc R
C20 C 2.35032(13) 1.29312(14) 1.49121(13) 0.0389(4) Uani 1 1 d .
C21 C 2.36731(15) 1.19692(16) 1.55993(15) 0.0496(4) Uani 1 1 d .
H21 H 2.4453 1.1564 1.5803 0.060 Uiso 1 1 calc R
C22 C 2.26761(15) 1.16082(14) 1.59849(14) 0.0443(4) Uani 1 1 d .
H22 H 2.2785 1.0946 1.6438 0.053 Uiso 1 1 calc R
C23 C 1.5300(4) 1.0276(4) 0.9630(3) 0.1209(7) Uiso 0.50 1 d PG
C24 C 1.5451(4) 1.0973(4) 1.0698(4) 0.1209(7) Uiso 0.50 1 d PG
C25 C 1.4859(6) 1.0539(5) 1.1453(4) 0.1209(7) Uiso 0.50 1 d PG
C26 C 1.4118(6) 0.9408(5) 1.1140(5) 0.1209(7) Uiso 0.50 1 d PG
C27 C 1.3967(5) 0.8710(4) 1.0073(5) 0.1209(7) Uiso 0.50 1 d PG
C28 C 1.4559(4) 0.9144(4) 0.9318(4) 0.1209(7) Uiso 0.50 1 d PG
C29 C 1.6070(7) 1.0812(7) 0.8885(7) 0.1209(7) Uiso 0.50 1 d P
C30 C 1.4712(2) 0.5376(2) 1.0546(2) 0.0752(12) Uiso 0.50 1 d PG
C31 C 1.3819(3) 0.4349(2) 0.9882(3) 0.0684(11) Uiso 0.50 1 d PG
C32 C 1.4067(4) 0.3679(3) 0.9001(3) 0.0822(13) Uiso 0.50 1 d PG
C33 C 1.5209(5) 0.4035(3) 0.8784(3) 0.0997(17) Uiso 0.50 1 d PG
C34 C 1.6102(4) 0.5061(4) 0.9448(4) 0.1083(18) Uiso 0.50 1 d PG
C35 C 1.5854(3) 0.5732(3) 1.0328(3) 0.0768(12) Uiso 0.50 1 d PG
C36 C 1.4359(8) 0.6027(7) 1.1503(8) 0.139(3) Uiso 0.50 1 d P

loop_
_atom_site_aniso_label
_atom_site_aniso_U_11
_atom_site_aniso_U_22
_atom_site_aniso_U_33
_atom_site_aniso_U_23
_atom_site_aniso_U_13
_atom_site_aniso_U_12
O1 0.0546(5) 0.0455(5) 0.0428(5) -0.0045(4) 0.0133(4) 0.0169(4)
O2 0.0376(4) 0.0393(5) 0.0377(4) 0.0116(4) 0.0149(3) 0.0085(4)
O3 0.0590(5) 0.1657(14) 0.1288(9) 0.0732(9) 0.0675(5) 0.0547(7)
O4 0.0562(5) 0.0848(8) 0.0638(6) 0.0183(6) 0.0375(4) 0.0017(6)
N1 0.0542(5) 0.0586(7) 0.0606(6) 0.0146(5) 0.0435(4) 0.0201(5)
N2 0.0648(6) 0.0350(6) 0.0510(6) 0.0126(5) 0.0351(4) 0.0193(5)
N3 0.0562(6) 0.0393(6) 0.0484(6) 0.0006(5) 0.0277(5) 0.0080(5)
N4 0.0363(5) 0.0787(9) 0.0534(6) 0.0069(6) 0.0264(4) 0.0062(6)
C1 0.0685(7) 0.0360(7) 0.0506(6) 0.0103(5) 0.0435(5) 0.0098(6)
C2 0.1166(9) 0.0410(8) 0.0729(7) 0.0054(6) 0.0726(6) 0.0161(7)
C3 0.1329(12) 0.0420(9) 0.0514(7) -0.0030(6) 0.0576(7) -0.0041(9)
C4 0.1035(12) 0.0467(9) 0.0396(7) 0.0006(7) 0.0300(7) -0.0129(9)
C5 0.0705(9) 0.0362(7) 0.0399(7) 0.0081(6) 0.0261(6) -0.0003(7)
C6 0.0606(6) 0.0295(6) 0.0372(5) 0.0049(5) 0.0319(4) 0.0014(5)
C7 0.0463(6) 0.0297(6) 0.0360(5) 0.0035(5) 0.0236(4) 0.0021(5)
C8 0.0707(8) 0.0331(7) 0.0458(7) 0.0033(5) 0.0326(6) -0.0045(6)
C9 0.0837(9) 0.0271(7) 0.0501(7) 0.0062(6) 0.0353(6) 0.0052(7)
C10 0.0409(6) 0.0293(6) 0.0314(5) 0.0022(4) 0.0171(4) 0.0078(5)
C11 0.0350(5) 0.0310(6) 0.0323(5) 0.0046(4) 0.0180(4) 0.0091(5)
C12 0.0354(5) 0.0304(6) 0.0333(5) 0.0057(4) 0.0197(4) 0.0088(5)
C13 0.0410(5) 0.0407(7) 0.0428(6) 0.0052(5) 0.0269(4) 0.0031(5)
C14 0.0360(5) 0.0382(7) 0.0359(5) 0.0065(5) 0.0207(4) 0.0113(5)
C15 0.0315(5) 0.0370(6) 0.0362(5) 0.0054(5) 0.0196(4) 0.0103(5)
C16 0.0464(8) 0.0576(9) 0.0415(7) 0.0186(7) 0.0124(6) 0.0114(7)
C17 0.0312(5) 0.0346(6) 0.0290(5) 0.0031(5) 0.0137(4) 0.0087(5)
C18 0.0348(5) 0.0409(7) 0.0409(6) 0.0097(5) 0.0215(4) 0.0136(5)
C19 0.0384(6) 0.0415(7) 0.0370(6) 0.0084(5) 0.0186(5) 0.0074(5)
C20 0.0303(5) 0.0536(8) 0.0348(6) 0.0013(6) 0.0168(4) 0.0051(5)
C21 0.0404(6) 0.0645(9) 0.0549(7) 0.0149(7) 0.0272(5) 0.0245(6)
C22 0.0424(6) 0.0509(8) 0.0480(7) 0.0179(6) 0.0241(5) 0.0204(6)

loop_
_atom_type_symbol
_atom_type_description
_atom_type_scat_dispersion_real
_atom_type_scat_dispersion_imag
_atom_type_scat_source
C C 0.0033 0.0016 'International Tables Vol C Tables 4.2.6.8 and 6.1.1.4'
H H 0.0000 0.0000 'International Tables Vol C Tables 4.2.6.8 and 6.1.1.4'
N N 0.0061 0.0033 'International Tables Vol C Tables 4.2.6.8 and 6.1.1.4'
O O 0.0106 0.0060 'International Tables Vol C Tables 4.2.6.8 and 6.1.1.4'

loop_
_geom_angle_atom_site_label_1
_geom_angle_atom_site_label_2
_geom_angle_atom_site_label_3
_geom_angle
_geom_angle_site_symmetry_1
_geom_angle_site_symmetry_3
C15 O2 C16 117.06(11) . .
C1 N1 C13 107.59(12) . .
C1 N1 H1 126.2 . .
C13 N1 H1 126.2 . .
C10 N2 C9 112.28(14) . .
C10 N2 H2 123.9 . .
C9 N2 H2 123.9 . .
O4 N4 O3 122.72(17) . .
O4 N4 C20 119.73(13) . .
O3 N4 C20 117.55(16) . .
C6 C1 N1 110.47(13) . .
C6 C1 C2 120.53(13) . .
N1 C1 C2 128.99(15) . .
C3 C2 C1 117.66(17) . .
C3 C2 H2A 121.2 . .
C1 C2 H2A 121.2 . .
C4 C3 C2 122.09(17) . .
C4 C3 H3 119.0 . .
C2 C3 H3 119.0 . .
C3 C4 C5 120.03(16) . .
C3 C4 H4 120.0 . .
C5 C4 H4 120.0 . .
C6 C5 C4 118.96(17) . .
C6 C5 H5 120.5 . .
C4 C5 H5 120.5 . .
C5 C6 C1 120.66(13) . .
C5 C6 C7 131.27(14) . .
C1 C6 C7 108.07(11) . .
C10 C7 C6 114.41(11) . .
C10 C7 C13 104.91(12) . .
C6 C7 C13 101.07(11) . .
C10 C7 C8 102.12(12) . .
C6 C7 C8 112.77(12) . .
C13 C7 C8 121.87(11) . .
C9 C8 C7 102.09(13) . .
C9 C8 H8A 111.4 . .
C7 C8 H8A 111.4 . .
C9 C8 H8B 111.4 . .
C7 C8 H8B 111.4 . .
H8A C8 H8B 109.2 . .
N2 C9 C8 103.16(13) . .
N2 C9 H9A 111.1 . .
C8 C9 H9A 111.1 . .
N2 C9 H9B 111.1 . .
C8 C9 H9B 111.1 . .
H9A C9 H9B 109.1 . .
N2 C10 C11 138.15(15) . .
N2 C10 C7 108.65(13) . .
C11 C10 C7 113.12(12) . .
C10 C11 C17 128.58(12) . .
C10 C11 C12 108.85(13) . .
C17 C11 C12 122.47(12) . .
C14 C12 C15 110.84(11) . .
C14 C12 C11 111.86(10) . .
C15 C12 C11 111.77(11) . .
C14 C12 C13 110.32(12) . .
C15 C12 C13 107.67(10) . .
C11 C12 C13 104.10(11) . .
N1 C13 C7 104.70(12) . .
N1 C13 C12 116.16(12) . .
C7 C13 C12 102.89(11) . .
N1 C13 H13 110.9 . .
C7 C13 H13 110.9 . .
C12 C13 H13 110.9 . .
N3 C14 C12 179.24(15) . .
O1 C15 O2 124.54(12) . .
O1 C15 C12 121.91(12) . .
O2 C15 C12 113.54(10) . .
O2 C16 H16A 109.5 . .
O2 C16 H16B 109.5 . .
H16A C16 H16B 109.5 . .
O2 C16 H16C 109.5 . .
H16A C16 H16C 109.5 . .
H16B C16 H16C 109.5 . .
C22 C17 C18 116.53(14) . .
C22 C17 C11 121.51(13) . .
C18 C17 C11 121.85(12) . .
C19 C18 C17 121.74(13) . .
C19 C18 H18 119.1 . .
C17 C18 H18 119.1 . .
C20 C19 C18 119.18(14) . .
C20 C19 H19 120.4 . .
C18 C19 H19 120.4 . .
C21 C20 C19 121.45(15) . .
C21 C20 N4 120.14(14) . .
C19 C20 N4 118.40(14) . .
C20 C21 C22 119.22(15) . .
C20 C21 H21 120.4 . .
C22 C21 H21 120.4 . .
C21 C22 C17 121.88(15) . .
C21 C22 H22 119.1 . .
C17 C22 H22 119.1 . .
C27 C23 C28 65.0(3) 2_877 2_877
C27 C23 C26 63.7(4) 2_877 2_877
C28 C23 C26 128.6(6) 2_877 2_877
C27 C23 C24 61.1(4) 2_877 .
C28 C23 C24 4.6(4) 2_877 .
C26 C23 C24 124.8(4) 2_877 .
C27 C23 C28 177.3(5) 2_877 .
C28 C23 C28 116.1(4) 2_877 .
C26 C23 C28 115.1(4) 2_877 .
C24 C23 C28 120.0 . .
C27 C23 C23 125.5(6) 2_877 2_877
C28 C23 C23 60.6(4) 2_877 2_877
C26 C23 C23 169.6(7) 2_877 2_877
C24 C23 C23 64.6(3) . 2_877
C28 C23 C23 55.4(3) . 2_877
C27 C23 C25 122.2(6) 2_877 2_877
C28 C23 C25 171.3(7) 2_877 2_877
C26 C23 C25 58.6(3) 2_877 2_877
C24 C23 C25 175.9(4) . 2_877
C28 C23 C25 56.5(4) . 2_877
C23 C23 C25 111.8(5) 2_877 2_877
C27 C23 C24 175.0(7) 2_877 2_877
C28 C23 C24 116.9(6) 2_877 2_877
C26 C23 C24 114.1(5) 2_877 2_877
C24 C23 C24 120.9(3) . 2_877
C28 C23 C24 2.3(3) . 2_877
C23 C23 C24 56.3(3) 2_877 2_877
C25 C23 C24 55.5(3) 2_877 2_877
C27 C23 C29 55.1(4) 2_877 .
C28 C23 C29 120.0(5) 2_877 .
C26 C23 C29 8.6(3) 2_877 .
C24 C23 C29 116.3(3) . .
C28 C23 C29 123.7(3) . .
C23 C23 C29 174.9(5) 2_877 .
C25 C23 C29 67.1(4) 2_877 .
C24 C23 C29 122.6(4) 2_877 .
C28 C24 C27 101(4) 2_877 2_877
C28 C24 C25 74(4) 2_877 .
C27 C24 C25 174.6(4) 2_877 .
C28 C24 C23 53(4) 2_877 .
C27 C24 C23 55.2(3) 2_877 .
C25 C24 C23 120.0 . .
C28 C24 C23 25(4) 2_877 2_877
C27 C24 C23 114.1(5) 2_877 2_877
C25 C24 C23 61.0(3) . 2_877
C23 C24 C23 59.1(3) . 2_877
C28 C25 C26 115.1(3) 2_877 .
C28 C25 C24 5.4(3) 2_877 .
C26 C25 C24 120.0 . .
C28 C25 C23 58.6(3) 2_877 2_877
C26 C25 C23 56.5(3) . 2_877
C24 C25 C23 63.5(3) . 2_877
C28 C25 C29 117.5(5) 2_877 2_877
C26 C25 C29 2.5(4) . 2_877
C24 C25 C29 122.4(4) . 2_877
C23 C25 C29 58.9(4) 2_877 2_877
C29 C26 C23 129(2) 2_877 2_877
C29 C26 C25 166(2) 2_877 .
C23 C26 C25 64.9(3) 2_877 .
C29 C26 C27 74(2) 2_877 .
C23 C26 C27 55.2(3) 2_877 .
C25 C26 C27 120.0 . .
C23 C27 C29 73.5(5) 2_877 2_877
C23 C27 C24 63.7(4) 2_877 2_877
C29 C27 C24 137.1(6) 2_877 2_877
C23 C27 C28 58.9(3) 2_877 .
C29 C27 C28 132.3(4) 2_877 .
C24 C27 C28 5.4(3) 2_877 .
C23 C27 C26 61.1(3) 2_877 .
C29 C27 C26 12.3(4) 2_877 .
C24 C27 C26 124.8(3) 2_877 .
C28 C27 C26 120.0 . .
C24 C28 C23 123(4) 2_877 2_877
C24 C28 C25 101(4) 2_877 2_877
C23 C28 C25 128.6(6) 2_877 2_877
C24 C28 C27 74(4) 2_877 .
C23 C28 C27 56.1(3) 2_877 .
C25 C28 C27 174.6(4) 2_877 .
C24 C28 C23 153(4) 2_877 .
C23 C28 C23 63.9(3) 2_877 .
C25 C28 C23 64.9(4) 2_877 .
C27 C28 C23 120.0 . .
C26 C29 C27 94(2) 2_877 2_877
C26 C29 C23 42.7(18) 2_877 .
C27 C29 C23 51.4(4) 2_877 .
C26 C29 C25 11.7(16) 2_877 2_877
C27 C29 C25 105.3(6) 2_877 2_877
C23 C29 C25 53.9(4) . 2_877
C34 C30 C33 91.1(4) 2_867 2_867
C34 C30 C31 44.7(3) 2_867 .
C33 C30 C31 135.8(4) 2_867 .
C34 C30 C35 164.5(3) 2_867 .
C33 C30 C35 104.1(4) 2_867 .
C31 C30 C35 120.0 . .
C34 C30 C35 65.3(2) 2_867 2_867
C33 C30 C35 156.3(5) 2_867 2_867
C31 C30 C35 20.7(2) . 2_867
C35 C30 C35 99.3(2) . 2_867
C34 C30 C32 155.6(4) 2_867 2_867
C33 C30 C32 64.7(2) 2_867 2_867
C31 C30 C32 159.4(3) . 2_867
C35 C30 C32 39.5(3) . 2_867
C35 C30 C32 138.7(4) 2_867 2_867
C34 C30 C36 70.9(4) 2_867 .
C33 C30 C36 20.3(4) 2_867 .
C31 C30 C36 115.6(3) . .
C35 C30 C36 124.4(3) . .
C35 C30 C36 136.2(4) 2_867 .
C32 C30 C36 84.9(4) 2_867 .
C34 C30 C30 112.8(3) 2_867 2_867
C33 C30 C30 155.7(4) 2_867 2_867
C31 C30 C30 68.26(15) . 2_867
C35 C30 C30 51.75(15) . 2_867
C35 C30 C30 47.54(16) 2_867 2_867
C32 C30 C30 91.2(3) 2_867 2_867
C36 C30 C30 175.6(3) . 2_867
C34 C30 C31 156.5(4) 2_867 2_867
C33 C30 C31 112.0(3) 2_867 2_867
C31 C30 C31 112.1(2) . 2_867
C35 C30 C31 8.0(2) . 2_867
C35 C30 C31 91.4(2) 2_867 2_867
C32 C30 C31 47.35(14) 2_867 2_867
C36 C30 C31 132.2(4) . 2_867
C30 C30 C31 43.84(15) 2_867 2_867
C35 C31 C34 133.1(7) 2_867 2_867
C35 C31 C32 30.9(4) 2_867 .
C34 C31 C32 164.0(3) 2_867 .
C35 C31 C30 89.3(5) 2_867 .
C34 C31 C30 44.2(3) 2_867 .
C32 C31 C30 120.0 . .
C35 C31 C30 21.6(4) 2_867 2_867
C34 C31 C30 112.0(3) 2_867 2_867
C32 C31 C30 52.11(13) . 2_867
C30 C31 C30 67.90(13) . 2_867
C35 C32 C31 16.0(3) 2_867 .
C35 C32 C33 104.1(3) 2_867 .
C31 C32 C33 120.0 . .
C35 C32 C30 64.7(3) 2_867 2_867
C31 C32 C30 80.54(18) . 2_867
C33 C32 C30 39.48(18) . 2_867
C35 C32 C36 112.8(5) 2_867 2_867
C31 C32 C36 128.7(3) . 2_867
C33 C32 C36 8.7(3) . 2_867
C30 C32 C36 48.1(3) 2_867 2_867
C36 C33 C30 130.4(9) 2_867 2_867
C36 C33 C34 86.3(8) 2_867 .
C30 C33 C34 44.2(3) 2_867 .
C36 C33 C32 153.7(8) 2_867 .
C30 C33 C32 75.9(3) 2_867 .
C34 C33 C32 120.0 . .
C36 C33 C35 175.7(8) 2_867 2_867
C30 C33 C35 45.7(2) 2_867 2_867
C34 C33 C35 89.81(13) . 2_867
C32 C33 C35 30.21(13) . 2_867
C30 C34 C31 91.1(4) 2_867 2_867
C30 C34 C35 75.3(3) 2_867 .
C31 C34 C35 16.0(3) 2_867 .
C30 C34 C33 44.7(3) 2_867 .
C31 C34 C33 135.8(3) 2_867 .
C35 C34 C33 120.0 . .
C30 C34 C36 71.8(5) 2_867 2_867
C31 C34 C36 162.8(6) 2_867 2_867
C35 C34 C36 147.1(4) . 2_867
C33 C34 C36 27.1(4) . 2_867
C31 C35 C32 133.1(7) 2_867 2_867
C31 C35 C34 30.9(7) 2_867 .
C32 C35 C34 164.0(3) 2_867 .
C31 C35 C30 150.4(7) 2_867 .
C32 C35 C30 75.9(3) 2_867 .
C34 C35 C30 120.0 . .
C31 C35 C30 69.9(6) 2_867 2_867
C32 C35 C30 156.3(5) 2_867 2_867
C34 C35 C30 39.3(2) . 2_867
C30 C35 C30 80.7(2) . 2_867
C31 C35 C33 174.9(9) 2_867 2_867
C32 C35 C33 45.6(2) 2_867 2_867
C34 C35 C33 150.17(16) . 2_867
C30 C35 C33 30.21(15) . 2_867
C30 C35 C33 110.9(3) 2_867 2_867
C33 C36 C34 66.6(6) 2_867 2_867
C33 C36 C30 29.3(5) 2_867 .
C34 C36 C30 37.3(3) 2_867 .
C33 C36 C32 17.7(5) 2_867 2_867
C34 C36 C32 84.2(4) 2_867 2_867
C30 C36 C32 47.0(3) . 2_867

loop_
_geom_bond_atom_site_label_1
_geom_bond_atom_site_label_2
_geom_bond_distance
_geom_bond_site_symmetry_2
O1 C15 1.2057(16) .
O2 C15 1.3138(17) .
O2 C16 1.4563(17) .
O3 N4 1.225(2) .
O4 N4 1.217(2) .
N1 C1 1.3960(17) .
N1 C13 1.450(2) .
N1 H1 0.8600 .
N2 C10 1.3373(18) .
N2 C9 1.472(2) .
N2 H2 0.8600 .
N3 C14 1.1428(18) .
N4 C20 1.458(2) .
C1 C6 1.390(2) .
C1 C2 1.397(2) .
C2 C3 1.380(2) .
C2 H2A 0.9300 .
C3 C4 1.370(3) .
C3 H3 0.9300 .
C4 C5 1.394(2) .
C4 H4 0.9300 .
C5 C6 1.3730(19) .
C5 H5 0.9300 .
C6 C7 1.5238(18) .
C7 C10 1.494(2) .
C7 C13 1.5245(19) .
C7 C8 1.539(2) .
C8 C9 1.527(3) .
C8 H8A 0.9700 .
C8 H8B 0.9700 .
C9 H9A 0.9700 .
C9 H9B 0.9700 .
C10 C11 1.362(2) .
C11 C17 1.451(2) .
C11 C12 1.5364(19) .
C12 C14 1.4762(18) .
C12 C15 1.5240(17) .
C12 C13 1.615(2) .
C13 H13 0.9800 .
C16 H16A 0.9600 .
C16 H16B 0.9600 .
C16 H16C 0.9600 .
C17 C22 1.405(2) .
C17 C18 1.405(2) .
C18 C19 1.377(2) .
C18 H18 0.9300 .
C19 C20 1.376(2) .
C19 H19 0.9300 .
C20 C21 1.369(2) .
C21 C22 1.377(3) .
C21 H21 0.9300 .
C22 H22 0.9300 .
C23 C27 1.274(7) 2_877
C23 C28 1.314(7) 2_877
C23 C26 1.358(8) 2_877
C23 C24 1.3900 .
C23 C28 1.3900 .
C23 C23 1.433(8) 2_877
C23 C25 1.474(7) 2_877
C23 C24 1.509(8) 2_877
C23 C29 1.562(9) .
C24 C28 0.132(8) 2_877
C24 C27 1.358(9) 2_877
C24 C25 1.3900 .
C24 C23 1.509(7) 2_877
C25 C28 1.358(9) 2_877
C25 C26 1.3900 .
C25 C23 1.474(7) 2_877
C25 C29 1.680(10) 2_877
C26 C29 0.298(10) 2_877
C26 C23 1.358(8) 2_877
C26 C27 1.3900 .
C27 C23 1.274(7) 2_877
C27 C29 1.337(10) 2_877
C27 C24 1.358(9) 2_877
C27 C28 1.3900 .
C28 C24 0.132(8) 2_877
C28 C23 1.314(7) 2_877
C28 C25 1.358(9) 2_877
C29 C26 0.298(9) 2_877
C29 C27 1.337(10) 2_877
C29 C25 1.680(9) 2_877
C30 C34 0.969(5) 2_867
C30 C33 0.978(4) 2_867
C30 C31 1.3900 .
C30 C35 1.3900 .
C30 C35 1.480(4) 2_867
C30 C32 1.491(4) 2_867
C30 C36 1.520(10) .
C30 C30 1.859(5) 2_867
C30 C31 1.864(5) 2_867
C31 C35 0.524(6) 2_867
C31 C34 0.978(5) 2_867
C31 C32 1.3900 .
C31 C30 1.864(5) 2_867
C32 C35 0.978(5) 2_867
C32 C33 1.3900 .
C32 C30 1.491(5) 2_867
C32 C36 2.032(10) 2_867
C33 C36 0.691(10) 2_867
C33 C30 0.978(4) 2_867
C33 C34 1.3900 .
C33 C35 1.885(6) 2_867
C34 C30 0.969(5) 2_867
C34 C31 0.978(7) 2_867
C34 C35 1.3900 .
C34 C36 1.512(9) 2_867
C35 C31 0.524(6) 2_867
C35 C32 0.978(6) 2_867
C35 C30 1.480(4) 2_867
C35 C33 1.885(6) 2_867
C36 C33 0.691(10) 2_867
C36 C34 1.512(8) 2_867
C36 C32 2.033(10) 2_867
